data_4314221
loop_
_publ_author_name
'Swarup Chattopadhyay'
'Phillip E. Fanwick'
'Richard A. Walton'

_publ_contact_author_address
;    Department of Chemistry
      Purdue University
      560 Oval Dr.
      W. Lafayette
      IN 47907-2084
      USA
;
_publ_contact_author_email fanwick@.xray.chem.purdue.edu
_publ_contact_author_fax 1(765)4940239
_publ_contact_author_name 'Phillip E. Fanwick'
_publ_contact_author_phone 1(765)4944572
_publ_section_title
;
 Reactions of the Dirhenium(II) Complex Re2Cl4(\m-dppm)2 with
 Pyridinecarboxylic Acids. Examples of Bidentate O,O versus N,O
 Coordination and Tridentate O,N,O Coordination and Structural Isomers
 That Contain the Pyridine-2,6-dicarboxylate Ligand
;
_journal_name_full 'Inorganic Chemistry'
_journal_page_first 5924
_journal_page_last 5931
_journal_paper_doi 10.1021/ic030153y
_journal_volume 42
_journal_year 2003
_chemical_formula_moiety '2(C36 H30 N1 P2),H2 O1,C7 H3 N1 O4'
_chemical_formula_sum 'C85 H77 N3 O7 P4'
_chemical_formula_weight 1376.47
_chemical_name_systematic ' ?'
_space_group_IT_number 62
_symmetry_cell_setting orthorhombic
_symmetry_space_group_name_Hall '-P 2ac 2n'
_symmetry_space_group_name_H-M 'P n m a'
_atom_type_scat_source 'International Tables for Crystallography (Vol C)'
_audit_creation_date 10-02-03
_audit_creation_method from_MolEN_and_SHELXL
_audit_update_record ' ?'
_cell_angle_alpha 90.00
_cell_angle_beta 90.00
_cell_angle_gamma 90.00
_cell_formula_units_Z 4
_cell_length_a 21.2803(5)
_cell_length_b 23.5958(4)
_cell_length_c 14.4185(3)
_cell_measurement_reflns_used 30218
_cell_measurement_temperature 150
_cell_measurement_theta_max 25
_cell_measurement_theta_min 1
_cell_volume 7239.9(3)
_computing_cell_refinement DENZO/SCALEPACK_(Otwinowski,_1996)
_computing_data_collection Collect_(Nonius,_1998)
_computing_data_reduction DENZO/SCALEPACK_(Otwinowski,_1996)
_computing_molecular_graphics
;
     ORTEP (Johnson, 1976)
     PLUTON (Spek, 1991)
;
_computing_publication_material CIF_VAX_MolEN_(Fair,_1990)
_computing_structure_refinement SHELX97_(Sheldrick,_1997)
_computing_structure_solution Direct_methods_(SIR2002,_Burla_et_al.,_2003)
_diffrn_ambient_temperature 150
_diffrn_measured_fraction_theta_full 0.9959
_diffrn_measured_fraction_theta_max 0.9959
_diffrn_measurement_device_type Nonius_KappaCCD
_diffrn_measurement_method \w
_diffrn_radiation_type MO-K\a
_diffrn_radiation_wavelength 0.71073
_diffrn_reflns_av_R_equivalents 0.042
_diffrn_reflns_limit_h_max 25
_diffrn_reflns_limit_h_min 0
_diffrn_reflns_limit_k_max 28
_diffrn_reflns_limit_k_min 0
_diffrn_reflns_limit_l_max 17
_diffrn_reflns_limit_l_min 0
_diffrn_reflns_number 30218
_diffrn_reflns_theta_full 25.0
_diffrn_reflns_theta_max 25.01
_diffrn_reflns_theta_min 1.73
_exptl_absorpt_coefficient_mu 0.157
_exptl_absorpt_correction_T_max 0.9729
_exptl_absorpt_correction_T_min 0.7542
_exptl_absorpt_correction_type multi-scan_(Otwinowski_&_Minor,_
_exptl_crystal_colour colorless
_exptl_crystal_density_diffrn 1.26
_exptl_crystal_description plate
_exptl_crystal_F_000 2896
_exptl_crystal_size_max 0.35
_exptl_crystal_size_mid 0.30
_exptl_crystal_size_min 0.18
_refine_diff_density_max 0.30
_refine_diff_density_min -0.32
_refine_ls_extinction_method none
_refine_ls_goodness_of_fit_ref 1.088
_refine_ls_hydrogen_treatment H_atoms_riding
_refine_ls_matrix_type full
_refine_ls_number_parameters 438
_refine_ls_number_reflns 6524
_refine_ls_number_restraints 0
_refine_ls_R_factor_gt 0.046
_refine_ls_shift/su_max 0.000
_refine_ls_structure_factor_coef Fsqd
_refine_ls_weighting_details '1/[\s^2^(Fo^2^)+(0.0517P)^2^+4.6248P] where P=(Fo^2^+2Fc^2^)/3  '
_refine_ls_weighting_scheme calc
_refine_ls_wR_factor_ref 0.117
_reflns_number_gt 5771
_reflns_number_total 6537
_reflns_threshold_expression >2.0\s(I)
_cod_data_source_file ic030153y.cif
_cod_data_source_block '[PPN]2dipic.H2O'
_cod_depositor_comments
;
The following automatic conversions were performed:

'_refine_ls_weighting_scheme' value 'calc ' changed to 'calc'
according to the built-in table from CIF Core dictionary named
'cif_core.dic' version 2.4.1 from 2010-06-29.

Automatic conversion script
Id: cif_fix_values 1646 2011-03-28 12:23:43Z adriana 
;
_cod_database_code 4314221

loop_
_symmetry_equiv_pos_as_xyz
'x, y, z'
'-x+1/2, -y, z+1/2'
'-x, y+1/2, -z'
'x+1/2, -y+1/2, -z+1/2'
'-x, -y, -z'
'x+1/2, y, -z+1/2'
'x, -y+1/2, z'
'-x+1/2, y+1/2, z+1/2'

loop_
_atom_site_label
_atom_site_type_symbol
_atom_site_fract_x
_atom_site_fract_y
_atom_site_fract_z
_atom_site_U_iso_or_equiv
_atom_site_adp_type
_atom_site_occupancy
_atom_site_symmetry_multiplicity
_atom_site_calc_flag
_atom_site_refinement_flags
_atom_site_disorder_assembly
_atom_site_disorder_group
P(1) P 0.27392(3) 0.02763(2) 0.66426(4) 0.03080(14) Uani 1 1 d . . .
P(2) P 0.38558(3) -0.03447(2) 0.74074(4) 0.03064(14) Uani 1 1 d . . .
O(1W) O 0.06737(11) 0.2500 0.63342(18) 0.0452(6) Uani 1 2 d S . .
O(21) O 0.46134(14) 0.2500 0.9831(2) 0.1040(14) Uani 1 2 d S . .
O(22) O 0.35955(13) 0.2500 1.0167(2) 0.0682(8) Uani 1 2 d S . .
O(61) O 0.47176(11) 0.2500 0.55721(16) 0.0450(5) Uani 1 2 d S . .
O(62) O 0.53766(10) 0.2500 0.67837(17) 0.0491(6) Uani 1 2 d S . .
N(1) N 0.43799(12) 0.2500 0.79895(19) 0.0383(6) Uani 1 2 d S . .
N(12) N 0.31744(8) -0.00841(7) 0.72993(12) 0.0357(4) Uani 1 1 d . . .
C(2) C 0.38939(15) 0.2500 0.8580(2) 0.0404(7) Uani 1 2 d S . .
C(3) C 0.32701(15) 0.2500 0.8264(3) 0.0463(8) Uani 1 2 d S . .
C(4) C 0.31573(16) 0.2500 0.7324(3) 0.0499(9) Uani 1 2 d S . .
C(5) C 0.36620(15) 0.2500 0.6714(3) 0.0418(8) Uani 1 2 d S . .
C(6) C 0.42701(14) 0.2500 0.7077(2) 0.0354(7) Uani 1 2 d S . .
C(21) C 0.40503(18) 0.2500 0.9617(3) 0.0519(9) Uani 1 2 d S . .
C(61) C 0.48417(15) 0.2500 0.6420(2) 0.0384(7) Uani 1 2 d S . .
C(111) C 0.21266(10) -0.01719(9) 0.61772(14) 0.0355(5) Uani 1 1 d . . .
C(112) C 0.16124(11) 0.00526(10) 0.57032(17) 0.0457(6) Uani 1 1 d . . .
C(113) C 0.11543(13) -0.03053(12) 0.53520(19) 0.0544(6) Uani 1 1 d . . .
C(114) C 0.12045(13) -0.08805(12) 0.54576(19) 0.0562(7) Uani 1 1 d . . .
C(115) C 0.17142(15) -0.11087(11) 0.5910(2) 0.0617(7) Uani 1 1 d . . .
C(116) C 0.21741(12) -0.07557(10) 0.62786(18) 0.0483(6) Uani 1 1 d . . .
C(121) C 0.31183(10) 0.06097(8) 0.56710(14) 0.0322(4) Uani 1 1 d . . .
C(122) C 0.34915(10) 0.10886(9) 0.58091(15) 0.0367(5) Uani 1 1 d . . .
C(123) C 0.38371(11) 0.13134(10) 0.50775(17) 0.0437(5) Uani 1 1 d . . .
C(124) C 0.38070(12) 0.10604(11) 0.42101(17) 0.0482(6) Uani 1 1 d . . .
C(125) C 0.34387(12) 0.05900(11) 0.40680(16) 0.0491(6) Uani 1 1 d . . .
C(126) C 0.30927(11) 0.03621(10) 0.47907(15) 0.0410(5) Uani 1 1 d . . .
C(131) C 0.23788(9) 0.08293(8) 0.73159(14) 0.0317(4) Uani 1 1 d . . .
C(132) C 0.20555(10) 0.12722(9) 0.68825(15) 0.0365(5) Uani 1 1 d . . .
C(133) C 0.17361(10) 0.16709(9) 0.74150(16) 0.0388(5) Uani 1 1 d . . .
C(134) C 0.17437(11) 0.16357(10) 0.83663(17) 0.0449(6) Uani 1 1 d . . .
C(135) C 0.20772(12) 0.12073(10) 0.88003(17) 0.0484(6) Uani 1 1 d . . .
C(136) C 0.23935(11) 0.08052(9) 0.82833(15) 0.0380(5) Uani 1 1 d . . .
C(211) C 0.38168(11) -0.08439(9) 0.83452(14) 0.0353(5) Uani 1 1 d . . .
C(212) C 0.32408(12) -0.10557(10) 0.86176(15) 0.0420(5) Uani 1 1 d . . .
C(213) C 0.32016(14) -0.14692(10) 0.93063(16) 0.0512(6) Uani 1 1 d . . .
C(214) C 0.37451(15) -0.16668(10) 0.97161(16) 0.0537(7) Uani 1 1 d . . .
C(215) C 0.43225(14) -0.14579(11) 0.94567(18) 0.0571(7) Uani 1 1 d . . .
C(216) C 0.43564(13) -0.10440(11) 0.87743(18) 0.0511(6) Uani 1 1 d . . .
C(221) C 0.44309(10) 0.01895(9) 0.76720(13) 0.0334(5) Uani 1 1 d . . .
C(222) C 0.50698(11) 0.01053(10) 0.75027(15) 0.0412(5) Uani 1 1 d . . .
C(223) C 0.54979(12) 0.05303(12) 0.77122(17) 0.0518(6) Uani 1 1 d . . .
C(224) C 0.52945(13) 0.10345(11) 0.80953(17) 0.0526(6) Uani 1 1 d . . .
C(225) C 0.46684(13) 0.11179(10) 0.82743(17) 0.0492(6) Uani 1 1 d . . .
C(226) C 0.42324(11) 0.06997(9) 0.80649(15) 0.0397(5) Uani 1 1 d . . .
C(231) C 0.41427(10) -0.07125(9) 0.64024(14) 0.0338(5) Uani 1 1 d . . .
C(232) C 0.41941(12) -0.13006(10) 0.63720(17) 0.0460(6) Uani 1 1 d . . .
C(233) C 0.43941(12) -0.15655(11) 0.55645(19) 0.0528(6) Uani 1 1 d . . .
C(234) C 0.45324(11) -0.12523(12) 0.47873(18) 0.0505(6) Uani 1 1 d . . .
C(235) C 0.44873(12) -0.06685(11) 0.48132(16) 0.0479(6) Uani 1 1 d . . .
C(236) C 0.42977(10) -0.03989(10) 0.56177(15) 0.0408(5) Uani 1 1 d . . .
H(3) H 0.2931 0.2500 0.8693 0.056 Uiso 1 2 calc SR . .
H(4) H 0.2739 0.2500 0.7095 0.060 Uiso 1 2 calc SR . .
H(5) H 0.3595 0.2500 0.6062 0.050 Uiso 1 2 calc SR . .
H(112) H 0.1576 0.0451 0.5621 0.055 Uiso 1 1 calc R . .
H(113) H 0.0802 -0.0151 0.5035 0.065 Uiso 1 1 calc R . .
H(114) H 0.0887 -0.1122 0.5218 0.067 Uiso 1 1 calc R . .
H(115) H 0.1752 -0.1508 0.5971 0.074 Uiso 1 1 calc R . .
H(116) H 0.2522 -0.0914 0.6600 0.058 Uiso 1 1 calc R . .
H(122) H 0.3510 0.1261 0.6404 0.044 Uiso 1 1 calc R . .
H(123) H 0.4093 0.1639 0.5171 0.052 Uiso 1 1 calc R . .
H(124) H 0.4043 0.1214 0.3710 0.058 Uiso 1 1 calc R . .
H(125) H 0.3421 0.0420 0.3471 0.059 Uiso 1 1 calc R . .
H(126) H 0.2838 0.0037 0.4688 0.049 Uiso 1 1 calc R . .
H(132) H 0.2054 0.1301 0.6225 0.044 Uiso 1 1 calc R . .
H(133) H 0.1512 0.1969 0.7120 0.047 Uiso 1 1 calc R . .
H(134) H 0.1520 0.1906 0.8727 0.054 Uiso 1 1 calc R . .
H(135) H 0.2089 0.1190 0.9458 0.058 Uiso 1 1 calc R . .
H(136) H 0.2621 0.0512 0.8586 0.046 Uiso 1 1 calc R . .
H(1W1) H 0.028(2) 0.2500 0.591(4) 0.096(16) Uiso 1 2 d S . .
H(1W2) H 0.050(2) 0.2500 0.691(3) 0.068(13) Uiso 1 2 d S . .
H(212) H 0.2868 -0.0919 0.8333 0.050 Uiso 1 1 calc R . .
H(213) H 0.2804 -0.1613 0.9492 0.061 Uiso 1 1 calc R . .
H(214) H 0.3720 -0.1950 1.0182 0.064 Uiso 1 1 calc R . .
H(215) H 0.4695 -0.1596 0.9742 0.068 Uiso 1 1 calc R . .
H(216) H 0.4754 -0.0896 0.8599 0.061 Uiso 1 1 calc R . .
H(222) H 0.5212 -0.0242 0.7244 0.049 Uiso 1 1 calc R . .
H(223) H 0.5932 0.0474 0.7592 0.062 Uiso 1 1 calc R . .
H(224) H 0.5589 0.1324 0.8235 0.063 Uiso 1 1 calc R . .
H(225) H 0.4532 0.1464 0.8543 0.059 Uiso 1 1 calc R . .
H(226) H 0.3799 0.0761 0.8189 0.048 Uiso 1 1 calc R . .
H(232) H 0.4092 -0.1520 0.6903 0.055 Uiso 1 1 calc R . .
H(233) H 0.4436 -0.1966 0.5549 0.063 Uiso 1 1 calc R . .
H(234) H 0.4659 -0.1437 0.4233 0.061 Uiso 1 1 calc R . .
H(235) H 0.4587 -0.0452 0.4278 0.057 Uiso 1 1 calc R . .
H(236) H 0.4273 0.0003 0.5635 0.049 Uiso 1 1 calc R . .

loop_
_atom_site_aniso_label
_atom_site_aniso_U_11
_atom_site_aniso_U_22
_atom_site_aniso_U_33
_atom_site_aniso_U_12
_atom_site_aniso_U_13
_atom_site_aniso_U_23
P(1) 0.0326(3) 0.0292(3) 0.0306(3) 0.0004(2) 0.0001(2) 0.0017(2)
P(2) 0.0341(3) 0.0291(3) 0.0287(3) 0.0028(2) 0.0002(2) 0.0021(2)
O(1W) 0.0301(12) 0.0616(15) 0.0439(14) 0.0000 0.0011(11) 0.0000
O(21) 0.0398(17) 0.223(5) 0.0492(17) 0.0000 0.0058(14) 0.0000
O(22) 0.0520(16) 0.086(2) 0.0666(18) 0.0000 0.0224(14) 0.0000
O(61) 0.0463(14) 0.0433(12) 0.0455(14) 0.0000 0.0017(11) 0.0000
O(62) 0.0292(12) 0.0665(15) 0.0516(14) 0.0000 0.0043(10) 0.0000
N(1) 0.0302(14) 0.0330(13) 0.0515(16) 0.0000 0.0046(12) 0.0000
N(12) 0.0353(10) 0.0365(9) 0.0353(9) 0.0043(8) 0.0010(8) 0.0052(8)
C(2) 0.0349(17) 0.0300(15) 0.056(2) 0.0000 0.0066(15) 0.0000
C(3) 0.0297(17) 0.0391(17) 0.070(2) 0.0000 0.0112(16) 0.0000
C(4) 0.0253(17) 0.0495(19) 0.075(3) 0.0000 -0.0034(16) 0.0000
C(5) 0.0356(18) 0.0325(15) 0.057(2) 0.0000 -0.0037(15) 0.0000
C(6) 0.0309(16) 0.0243(13) 0.0510(19) 0.0000 -0.0011(14) 0.0000
C(21) 0.044(2) 0.051(2) 0.061(2) 0.0000 0.0142(18) 0.0000
C(61) 0.0352(18) 0.0290(15) 0.051(2) 0.0000 0.0021(15) 0.0000
C(111) 0.0386(12) 0.0347(11) 0.0333(11) -0.0034(9) 0.0029(9) -0.0016(9)
C(112) 0.0460(14) 0.0415(12) 0.0496(14) -0.0020(10) -0.0086(11) -0.0008(11)
C(113) 0.0492(15) 0.0592(16) 0.0547(15) -0.0076(12) -0.0134(12) -0.0066(12)
C(114) 0.0549(16) 0.0587(16) 0.0551(15) -0.0221(13) -0.0039(13) -0.0084(13)
C(115) 0.074(2) 0.0401(13) 0.0711(18) -0.0153(13) -0.0086(16) -0.0030(13)
C(116) 0.0508(15) 0.0368(12) 0.0572(15) -0.0042(11) -0.0087(12) -0.0001(11)
C(121) 0.0318(11) 0.0338(10) 0.0311(10) 0.0014(8) -0.0005(8) 0.0024(8)
C(122) 0.0392(12) 0.0356(11) 0.0354(11) 0.0006(9) 0.0008(9) 0.0016(9)
C(123) 0.0410(13) 0.0415(12) 0.0485(13) -0.0034(10) 0.0050(10) 0.0048(11)
C(124) 0.0481(14) 0.0555(14) 0.0411(13) 0.0002(11) 0.0099(11) 0.0067(11)
C(125) 0.0535(15) 0.0617(15) 0.0320(12) 0.0024(12) 0.0060(11) -0.0032(11)
C(126) 0.0445(13) 0.0434(12) 0.0351(11) -0.0032(10) -0.0017(10) -0.0025(10)
C(131) 0.0279(10) 0.0322(10) 0.0349(11) -0.0021(8) -0.0001(8) 0.0021(8)
C(132) 0.0379(12) 0.0338(11) 0.0379(11) -0.0015(9) -0.0037(9) 0.0012(9)
C(133) 0.0329(12) 0.0292(10) 0.0542(14) 0.0000(9) -0.0015(10) -0.0009(10)
C(134) 0.0430(13) 0.0363(12) 0.0552(14) 0.0009(10) 0.0117(11) -0.0089(11)
C(135) 0.0569(15) 0.0498(13) 0.0386(12) 0.0019(12) 0.0103(11) -0.0014(11)
C(136) 0.0396(12) 0.0403(11) 0.0340(11) 0.0036(10) 0.0038(9) 0.0033(9)
C(211) 0.0451(13) 0.0315(10) 0.0294(10) 0.0049(9) 0.0004(9) 0.0012(8)
C(212) 0.0506(14) 0.0411(12) 0.0341(11) 0.0022(10) 0.0045(10) 0.0029(10)
C(213) 0.0723(18) 0.0443(13) 0.0370(12) -0.0071(12) 0.0090(12) 0.0052(10)
C(214) 0.094(2) 0.0351(12) 0.0319(12) 0.0053(13) 0.0015(13) 0.0066(10)
C(215) 0.0669(18) 0.0579(16) 0.0464(14) 0.0137(14) -0.0064(13) 0.0171(12)
C(216) 0.0491(15) 0.0552(15) 0.0491(14) 0.0027(12) -0.0032(11) 0.0164(12)
C(221) 0.0402(12) 0.0344(11) 0.0257(10) -0.0017(9) 0.0000(9) 0.0025(8)
C(222) 0.0410(13) 0.0485(13) 0.0340(11) -0.0012(10) 0.0022(9) -0.0080(10)
C(223) 0.0426(14) 0.0701(17) 0.0427(13) -0.0118(12) 0.0043(11) -0.0089(12)
C(224) 0.0592(17) 0.0558(15) 0.0429(13) -0.0220(13) 0.0054(12) -0.0019(12)
C(225) 0.0662(18) 0.0335(12) 0.0479(14) -0.0080(11) 0.0007(12) -0.0003(10)
C(226) 0.0463(13) 0.0340(11) 0.0388(12) 0.0030(10) 0.0002(10) 0.0044(9)
C(231) 0.0318(11) 0.0361(11) 0.0334(11) 0.0018(9) -0.0031(9) -0.0037(9)
C(232) 0.0518(15) 0.0372(12) 0.0491(14) 0.0003(10) 0.0011(11) -0.0035(10)
C(233) 0.0553(16) 0.0426(13) 0.0607(16) 0.0050(11) -0.0007(13) -0.0166(12)
C(234) 0.0402(13) 0.0668(16) 0.0445(13) 0.0068(12) -0.0012(11) -0.0201(12)
C(235) 0.0434(14) 0.0637(16) 0.0365(12) 0.0054(12) 0.0027(10) -0.0037(11)
C(236) 0.0408(13) 0.0454(12) 0.0362(12) 0.0056(10) 0.0031(10) -0.0015(10)

loop_
_geom_angle_atom_site_label_1
_geom_angle_atom_site_label_2
_geom_angle_atom_site_label_3
_geom_angle
_geom_angle_site_symmetry_1
_geom_angle_site_symmetry_3
_geom_angle_publ_flag
N(12) P(1) C(121) 116.17(10) . . ?
N(12) P(1) C(131) 108.56(9) . . ?
C(121) P(1) C(131) 107.14(9) . . ?
N(12) P(1) C(111) 109.36(10) . . ?
C(121) P(1) C(111) 106.88(10) . . ?
C(131) P(1) C(111) 108.50(10) . . ?
N(12) P(2) C(211) 106.67(10) . . ?
N(12) P(2) C(231) 114.82(10) . . ?
C(211) P(2) C(231) 107.84(10) . . ?
N(12) P(2) C(221) 111.85(10) . . ?
C(211) P(2) C(221) 109.37(10) . . ?
C(231) P(2) C(221) 106.17(10) . . ?
H(1W1) O(1W) H(1W2) 102.00 . . ?
C(6) N(1) C(2) 119.4(3) . . ?
P(1) N(12) P(2) 143.92(12) . . ?
N(1) C(2) C(3) 121.6(3) . . ?
N(1) C(2) C(21) 116.9(3) . . ?
C(3) C(2) C(21) 121.5(3) . . ?
C(4) C(3) C(2) 119.0(3) . . ?
C(3) C(4) C(5) 119.3(3) . . ?
C(4) C(5) C(6) 118.7(3) . . ?
N(1) C(6) C(5) 122.1(3) . . ?
N(1) C(6) C(61) 117.8(3) . . ?
C(5) C(6) C(61) 120.0(3) . . ?
O(21) C(21) O(22) 126.2(4) . . ?
O(21) C(21) C(2) 117.0(3) . . ?
O(22) C(21) C(2) 116.8(3) . . ?
O(61) C(61) O(62) 126.9(3) . . ?
O(61) C(61) C(6) 115.7(3) . . ?
O(62) C(61) C(6) 117.3(3) . . ?
C(116) C(111) C(112) 119.0(2) . . ?
C(116) C(111) P(1) 119.25(18) . . ?
C(112) C(111) P(1) 121.70(16) . . ?
C(113) C(112) C(111) 120.0(2) . . ?
C(114) C(113) C(112) 120.6(3) . . ?
C(113) C(114) C(115) 120.1(2) . . ?
C(114) C(115) C(116) 120.1(2) . . ?
C(111) C(116) C(115) 120.2(2) . . ?
C(122) C(121) C(126) 119.34(19) . . ?
C(122) C(121) P(1) 119.90(16) . . ?
C(126) C(121) P(1) 120.47(16) . . ?
C(123) C(122) C(121) 120.1(2) . . ?
C(124) C(123) C(122) 119.7(2) . . ?
C(125) C(124) C(123) 120.5(2) . . ?
C(124) C(125) C(126) 120.3(2) . . ?
C(125) C(126) C(121) 120.0(2) . . ?
C(136) C(131) C(132) 119.2(2) . . ?
C(136) C(131) P(1) 120.02(16) . . ?
C(132) C(131) P(1) 120.72(16) . . ?
C(133) C(132) C(131) 119.9(2) . . ?
C(134) C(133) C(132) 120.3(2) . . ?
C(133) C(134) C(135) 120.1(2) . . ?
C(136) C(135) C(134) 120.5(2) . . ?
C(135) C(136) C(131) 120.0(2) . . ?
C(212) C(211) C(216) 119.0(2) . . ?
C(212) C(211) P(2) 119.52(17) . . ?
C(216) C(211) P(2) 121.40(18) . . ?
C(211) C(212) C(213) 120.6(2) . . ?
C(214) C(213) C(212) 119.4(3) . . ?
C(215) C(214) C(213) 120.7(2) . . ?
C(214) C(215) C(216) 119.4(2) . . ?
C(211) C(216) C(215) 120.8(2) . . ?
C(222) C(221) C(226) 119.2(2) . . ?
C(222) C(221) P(2) 121.75(16) . . ?
C(226) C(221) P(2) 119.00(17) . . ?
C(223) C(222) C(221) 119.9(2) . . ?
C(224) C(223) C(222) 120.2(2) . . ?
C(225) C(224) C(223) 120.2(2) . . ?
C(224) C(225) C(226) 120.4(2) . . ?
C(225) C(226) C(221) 120.0(2) . . ?
C(236) C(231) C(232) 119.1(2) . . ?
C(236) C(231) P(2) 118.66(16) . . ?
C(232) C(231) P(2) 122.25(17) . . ?
C(233) C(232) C(231) 119.9(2) . . ?
C(234) C(233) C(232) 120.5(2) . . ?
C(233) C(234) C(235) 120.0(2) . . ?
C(234) C(235) C(236) 120.1(2) . . ?
C(235) C(236) C(231) 120.4(2) . . ?
O(1W) H(1W1) O(21) 179.15 . . ?
O(1W) H(1W2) O(62) 163.94 . . ?

loop_
_geom_bond_atom_site_label_1
_geom_bond_atom_site_label_2
_geom_bond_distance
_geom_bond_site_symmetry_2
_geom_bond_publ_flag
P(1) N(12) 1.5741(18) . ?
P(1) C(121) 1.798(2) . ?
P(1) C(131) 1.798(2) . ?
P(1) C(111) 1.808(2) . ?
P(2) N(12) 1.5826(18) . ?
P(2) C(211) 1.795(2) . ?
P(2) C(231) 1.796(2) . ?
P(2) C(221) 1.798(2) . ?
O(21) C(21) 1.238(5) . ?
O(22) C(21) 1.251(4) . ?
O(61) C(61) 1.250(4) . ?
O(62) C(61) 1.253(4) . ?
O(1W) H(1W1) 1.0400 . ?
O(1W) H(1W2) 0.9200 . ?
N(1) C(6) 1.336(4) . ?
N(1) C(2) 1.340(4) . ?
C(2) C(3) 1.403(5) . ?
C(2) C(21) 1.531(5) . ?
C(3) C(4) 1.378(5) . ?
C(4) C(5) 1.388(5) . ?
C(5) C(6) 1.396(4) . ?
C(6) C(61) 1.542(4) . ?
C(111) C(116) 1.389(3) . ?
C(111) C(112) 1.395(3) . ?
C(112) C(113) 1.386(3) . ?
C(113) C(114) 1.370(4) . ?
C(114) C(115) 1.375(4) . ?
C(115) C(116) 1.391(4) . ?
C(121) C(122) 1.395(3) . ?
C(121) C(126) 1.398(3) . ?
C(122) C(123) 1.391(3) . ?
C(123) C(124) 1.387(3) . ?
C(124) C(125) 1.374(4) . ?
C(125) C(126) 1.384(3) . ?
C(131) C(136) 1.396(3) . ?
C(131) C(132) 1.398(3) . ?
C(132) C(133) 1.392(3) . ?
C(133) C(134) 1.374(3) . ?
C(134) C(135) 1.385(3) . ?
C(135) C(136) 1.382(3) . ?
C(211) C(212) 1.381(3) . ?
C(211) C(216) 1.387(3) . ?
C(212) C(213) 1.394(3) . ?
C(213) C(214) 1.380(4) . ?
C(214) C(215) 1.376(4) . ?
C(215) C(216) 1.388(3) . ?
C(221) C(222) 1.396(3) . ?
C(221) C(226) 1.396(3) . ?
C(222) C(223) 1.388(3) . ?
C(223) C(224) 1.381(4) . ?
C(224) C(225) 1.371(4) . ?
C(225) C(226) 1.388(3) . ?
C(231) C(236) 1.391(3) . ?
C(231) C(232) 1.393(3) . ?
C(232) C(233) 1.388(3) . ?
C(233) C(234) 1.374(4) . ?
C(234) C(235) 1.381(4) . ?
C(235) C(236) 1.383(3) . ?
H(1W1) O(1W) 1.0373 . ?
H(1W1) O(1W) 1.0373 . ?
H(1W1) O(21) 1.7759 . ?
H(1W1) O(21) 1.7759 4_456 ?
H(1W2) O(1W) 0.9088 . ?
H(1W2) O(1W) 0.9088 . ?
H(1W2) O(62) 1.9017 . ?
H(1W2) O(62) 1.9017 4_456 ?
